data_2103031
loop_
_publ_author_name
'Siegler, Maxime A.'
'Fu, Yigang'
'Simpson, Greg H.'
'King, Daniel P.'
'Parkin, Sean'
'Brock, Carolyn Pratt'

_publ_section_title
;
 An unexpected co-crystal with a variable degree of order: 1:1
 <i>rac</i>-1,2-cyclohexanediol/triphenylphosphine oxide
;
_journal_issue 6
_journal_name_full 'Acta Crystallographica Section B'
_journal_page_first 912
_journal_page_last 925
_journal_paper_doi 10.1107/S0108768107054699
_journal_volume 63
_journal_year 2007
_chemical_formula_moiety 'C6 H12 O2, C18 H15 O P'
_chemical_formula_sum 'C24 H27 O3 P'
_chemical_formula_weight 394.43
_chemical_name_systematic
;
1:1 rac-1,2-cyclohexanediol triphenylphosphine oxide
;
_space_group_IT_number 2
_symmetry_cell_setting triclinic
_symmetry_space_group_name_Hall '-P 1'
_symmetry_space_group_name_H-M 'P -1'
_atom_sites_solution_hydrogens geom
_atom_sites_solution_primary direct
_atom_sites_solution_secondary difmap
_audit_creation_method 'SHELXL-97 and CPBrock'
_cell_angle_alpha 100.250(10)
_cell_angle_beta 102.510(10)
_cell_angle_gamma 90.100(10)
_cell_formula_units_Z 4
_cell_length_a 9.347(2)
_cell_length_b 11.000(2)
_cell_length_c 21.563(3)
_cell_measurement_reflns_used 7828
_cell_measurement_temperature 294(2)
_cell_measurement_theta_max 27.48
_cell_measurement_theta_min 1.00
_cell_volume 2128.0(7)
_computing_cell_refinement 'SCALEPACK (Otwinowski & Minor, 1997)'
_computing_data_collection 'COLLECT (Nonius, 1999)'
_computing_data_reduction 'DENZO-SMN (Otwinowski & Minor, 1997)'
_computing_molecular_graphics 'Mercury (Macrae et al., 2006)'
_computing_publication_material
;
SHELXL-97 (Sheldrick, 1997) and local procedures
;
_computing_structure_refinement 'SHELXL-97 (Sheldrick, 1997)'
_computing_structure_solution
;
MULTAN (Main et al., 1977) and DIRDIF (Beurskens, et al., 1983)
;
_diffrn_ambient_temperature 294(2)
_diffrn_detector_area_resol_mean 10
_diffrn_measured_fraction_theta_full 0.988
_diffrn_measured_fraction_theta_max 0.988
_diffrn_measurement_device_type 'Nonius KappaCCD diffractometer'
_diffrn_measurement_method '1.0\% \w scans at fixed \c = 55\%'
_diffrn_radiation_monochromator graphite
_diffrn_radiation_source 'fine-focus sealed tube'
_diffrn_radiation_type MoK\a
_diffrn_radiation_wavelength 0.71073
_diffrn_reflns_av_R_equivalents 0.0493
_diffrn_reflns_av_sigmaI/netI 0.0744
_diffrn_reflns_limit_h_max 11
_diffrn_reflns_limit_h_min -11
_diffrn_reflns_limit_k_max 13
_diffrn_reflns_limit_k_min -13
_diffrn_reflns_limit_l_max 25
_diffrn_reflns_limit_l_min -25
_diffrn_reflns_number 14403
_diffrn_reflns_theta_full 25.00
_diffrn_reflns_theta_max 25.00
_diffrn_reflns_theta_min 1.88
_diffrn_standards_interval_count <1.
_diffrn_standards_number 0
_exptl_absorpt_coefficient_mu 0.150
_exptl_absorpt_correction_T_max 0.98
_exptl_absorpt_correction_T_min 0.96
_exptl_absorpt_correction_type multi-scan
_exptl_absorpt_process_details 'DENZO-SMN (Otwinowski & Minor, 1997)'
_exptl_crystal_colour colorless
_exptl_crystal_density_diffrn 1.231
_exptl_crystal_density_method 'not measured'
_exptl_crystal_description lath
_exptl_crystal_F_000 840
_exptl_crystal_size_max 0.25
_exptl_crystal_size_mid 0.15
_exptl_crystal_size_min 0.15
_refine_diff_density_max 0.173
_refine_diff_density_min -0.235
_refine_ls_extinction_method none
_refine_ls_goodness_of_fit_ref 1.014
_refine_ls_hydrogen_treatment constr
_refine_ls_matrix_type full
_refine_ls_number_parameters 564
_refine_ls_number_reflns 7396
_refine_ls_number_restraints 148
_refine_ls_restrained_S_all 1.009
_refine_ls_R_factor_all 0.1072
_refine_ls_R_factor_gt 0.0488
_refine_ls_shift/su_max 0.001
_refine_ls_shift/su_mean 0.000
_refine_ls_structure_factor_coef Fsqd
_refine_ls_weighting_details 'calc w=1/[\s^2^(Fo^2^)+(0.0518P)^2^+0.0204P] where P=(Fo^2^+2Fc^2^)/3'
_refine_ls_weighting_scheme calc
_refine_ls_wR_factor_gt 0.0995
_refine_ls_wR_factor_ref 0.1186
_reflns_number_gt 4371
_reflns_number_total 7396
_reflns_threshold_expression >2sigma(I)
_cod_data_source_file de5032.cif
_cod_data_source_block toluene294Ktri
_cod_original_sg_symbol_H-M P-1
_cod_database_code 2103031
_cod_database_fobs_code 2103031

loop_
_symmetry_equiv_pos_as_xyz
'x, y, z'
'-x, -y, -z'

loop_
_atom_site_type_symbol
_atom_site_label
_atom_site_fract_x
_atom_site_fract_y
_atom_site_fract_z
_atom_site_U_iso_or_equiv
_atom_site_adp_type
_atom_site_calc_flag
_atom_site_refinement_flags
_atom_site_occupancy
_atom_site_disorder_assembly
_atom_site_disorder_group
C C1A 0.7749(8) 0.0750(6) 0.0371(4) 0.0529(19) Uani d PDU 0.718(8) A 1
H H1A 0.8256 0.0567 0.0014 0.063 Uiso calc PR 0.718(8) A 1
C C2A 0.7462(8) -0.0434(6) 0.0585(4) 0.055(2) Uani d PDU 0.718(8) A 1
H H2A 0.6902 -0.0263 0.0924 0.066 Uiso calc PR 0.718(8) A 1
C C3A 0.8897(10) -0.0999(7) 0.0851(5) 0.073(3) Uani d PDU 0.718(8) A 1
H H3A1 0.8691 -0.1742 0.1006 0.087 Uiso calc PR 0.718(8) A 1
H H3A2 0.9421 -0.1230 0.0509 0.087 Uiso calc PR 0.718(8) A 1
C C4A 0.9841(10) -0.0107(7) 0.1394(5) 0.079(3) Uani d PDU 0.718(8) A 1
H H4A1 1.0768 -0.0474 0.1540 0.095 Uiso calc PR 0.718(8) A 1
H H4A2 0.9359 0.0060 0.1755 0.095 Uiso calc PR 0.718(8) A 1
C C5A 1.0125(8) 0.1099(7) 0.1181(4) 0.081(2) Uani d PDU 0.718(8) A 1
H H5A1 1.0689 0.1676 0.1546 0.098 Uiso calc PR 0.718(8) A 1
H H5A2 1.0696 0.0946 0.0852 0.098 Uiso calc PR 0.718(8) A 1
C C6A 0.8705(10) 0.1657(6) 0.0918(6) 0.069(2) Uani d PDU 0.718(8) A 1
H H6A1 0.8911 0.2398 0.0761 0.083 Uiso calc PR 0.718(8) A 1
H H6A2 0.8183 0.1891 0.1261 0.083 Uiso calc PR 0.718(8) A 1
O O1A 0.6379(7) 0.1253(8) 0.0143(4) 0.068(2) Uani d PDU 0.718(8) A 1
H H1A1 0.6505 0.1987 0.0133 0.102 Uiso calc PR 0.718(8) A 1
O O2A 0.6630(9) -0.1308(8) 0.0051(6) 0.072(3) Uani d PDU 0.718(8) A 1
H H2A1 0.5753 -0.1187 0.0016 0.108 Uiso calc PR 0.718(8) A 1
C C1A' 0.7404(16) 0.0806(14) 0.0547(7) 0.0529(19) Uani d PDU 0.282(8) A 2
H H1A' 0.6782 0.0915 0.0863 0.063 Uiso calc PR 0.282(8) A 2
C C2A' 0.7700(18) -0.0539(13) 0.0381(8) 0.055(2) Uani d PDU 0.282(8) A 2
H H2A' 0.8245 -0.0656 0.0036 0.066 Uiso calc PR 0.282(8) A 2
C C3A' 0.860(2) -0.0998(15) 0.0964(12) 0.073(3) Uani d PDU 0.282(8) A 2
H H3A3 0.8031 -0.0954 0.1294 0.087 Uiso calc PR 0.282(8) A 2
H H3A4 0.8821 -0.1856 0.0838 0.087 Uiso calc PR 0.282(8) A 2
C C4A' 1.000(2) -0.0238(17) 0.1237(12) 0.079(3) Uani d PDU 0.282(8) A 2
H H4A3 1.0613 -0.0339 0.0921 0.095 Uiso calc PR 0.282(8) A 2
H H4A4 1.0538 -0.0523 0.1619 0.095 Uiso calc PR 0.282(8) A 2
C C5A' 0.969(2) 0.1121(16) 0.1411(8) 0.081(2) Uani d PDU 0.282(8) A 2
H H5A3 0.9134 0.1228 0.1748 0.098 Uiso calc PR 0.282(8) A 2
H H5A4 1.0602 0.1603 0.1576 0.098 Uiso calc PR 0.282(8) A 2
C C6A' 0.882(3) 0.1577(15) 0.0831(14) 0.069(2) Uani d PDU 0.282(8) A 2
H H6A3 0.9408 0.1532 0.0507 0.083 Uiso calc PR 0.282(8) A 2
H H6A4 0.8601 0.2435 0.0954 0.083 Uiso calc PR 0.282(8) A 2
O O1A' 0.665(2) 0.120(2) -0.0026(10) 0.068(2) Uani d PDU 0.282(8) A 2
H H1A2 0.5764 0.1159 -0.0047 0.102 Uiso calc PR 0.282(8) A 2
O O2A' 0.634(2) -0.1256(19) 0.0159(16) 0.072(3) Uani d PDU 0.282(8) A 2
H H2A2 0.6388 -0.1864 0.0333 0.108 Uiso calc PR 0.282(8) A 2
C C1B 0.3077(9) 0.5854(5) 0.0536(3) 0.0542(18) Uani d PDU 0.817(10) B 1
H H1B 0.4016 0.5989 0.0852 0.065 Uiso calc PR 0.817(10) B 1
C C2B 0.2680(9) 0.4503(5) 0.0395(3) 0.0557(18) Uani d PDU 0.817(10) B 1
H H2B 0.1761 0.4363 0.0066 0.067 Uiso calc PR 0.817(10) B 1
C C3B 0.2428(12) 0.4076(6) 0.0989(5) 0.080(2) Uani d PDU 0.817(10) B 1
H H3B1 0.3334 0.4179 0.1317 0.096 Uiso calc PR 0.817(10) B 1
H H3B2 0.2133 0.3205 0.0884 0.096 Uiso calc PR 0.817(10) B 1
C C4B 0.1226(13) 0.4825(7) 0.1257(5) 0.097(3) Uani d PDU 0.817(10) B 1
H H4B1 0.0298 0.4669 0.0944 0.116 Uiso calc PR 0.817(10) B 1
H H4B2 0.1107 0.4565 0.1651 0.116 Uiso calc PR 0.817(10) B 1
C C5B 0.1645(10) 0.6189(6) 0.1395(4) 0.086(2) Uani d PDU 0.817(10) B 1
H H5B1 0.0846 0.6655 0.1526 0.104 Uiso calc PR 0.817(10) B 1
H H5B2 0.2499 0.6356 0.1750 0.104 Uiso calc PR 0.817(10) B 1
C C6B 0.1979(14) 0.6605(6) 0.0815(5) 0.0701(18) Uani d PDU 0.817(10) B 1
H H6B1 0.1079 0.6566 0.0487 0.084 Uiso calc PR 0.817(10) B 1
H H6B2 0.2339 0.7461 0.0936 0.084 Uiso calc PR 0.817(10) B 1
O O1B 0.3272(7) 0.6273(6) -0.0047(3) 0.0685(17) Uani d PDU 0.817(10) B 1
H H1B1 0.4046 0.6027 -0.0133 0.103 Uiso calc PR 0.817(10) B 1
O O2B 0.3789(19) 0.3845(7) 0.0133(7) 0.0786(19) Uani d PDU 0.817(10) B 1
H H2B1 0.3552 0.3106 0.0036 0.118 Uiso calc PR 0.817(10) B 1
C C1B' 0.264(3) 0.5754(19) 0.0380(10) 0.0542(18) Uani d PDU 0.183(10) B 2
H H1B' 0.1823 0.5523 0.0006 0.065 Uiso calc PR 0.183(10) B 2
C C2B' 0.320(3) 0.460(2) 0.0608(13) 0.0557(18) Uani d PDU 0.183(10) B 2
H H2B' 0.4074 0.4831 0.0956 0.067 Uiso calc PR 0.183(10) B 2
C C3B' 0.208(4) 0.400(2) 0.0880(18) 0.080(2) Uani d PDU 0.183(10) B 2
H H3B3 0.2495 0.3296 0.1055 0.096 Uiso calc PR 0.183(10) B 2
H H3B4 0.1229 0.3713 0.0538 0.096 Uiso calc PR 0.183(10) B 2
C C4B' 0.161(5) 0.493(3) 0.1418(15) 0.097(3) Uani d PDU 0.183(10) B 2
H H4B3 0.0853 0.4547 0.1573 0.116 Uiso calc PR 0.183(10) B 2
H H4B4 0.2441 0.5165 0.1778 0.116 Uiso calc PR 0.183(10) B 2
C C5B' 0.103(3) 0.607(3) 0.1168(15) 0.086(2) Uani d PDU 0.183(10) B 2
H H5B3 0.0127 0.5854 0.0844 0.104 Uiso calc PR 0.183(10) B 2
H H5B4 0.0809 0.6670 0.1519 0.104 Uiso calc PR 0.183(10) B 2
C C6B' 0.212(5) 0.6640(19) 0.088(2) 0.0701(18) Uani d PDU 0.183(10) B 2
H H6B3 0.1678 0.7319 0.0684 0.084 Uiso calc PR 0.183(10) B 2
H H6B4 0.2956 0.6977 0.1218 0.084 Uiso calc PR 0.183(10) B 2
O O1B' 0.380(3) 0.637(2) 0.0175(12) 0.0685(17) Uani d PDU 0.183(10) B 2
H H1B2 0.3453 0.6898 -0.0028 0.103 Uiso calc PR 0.183(10) B 2
O O2B' 0.363(8) 0.379(3) 0.009(3) 0.0786(19) Uani d PDU 0.183(10) B 2
H H2B2 0.4177 0.4173 -0.0062 0.118 Uiso calc PR 0.183(10) B 2
P P01A 0.78702(17) 0.16246(13) 0.33594(6) 0.0457(4) Uani d . 1 . .
O O11A 0.8439(4) 0.2908(3) 0.34055(14) 0.0616(11) Uani d . 1 . .
C C11A 0.6323(6) 0.1188(5) 0.2684(2) 0.0431(14) Uani d . 1 . .
C C12A 0.6190(6) 0.1839(5) 0.2186(2) 0.0523(15) Uani d . 1 . .
H H12A 0.6861 0.2483 0.2216 0.063 Uiso calc R 1 . .
C C13A 0.5067(8) 0.1541(6) 0.1641(3) 0.0709(18) Uani d . 1 . .
H H13A 0.4982 0.1982 0.1305 0.085 Uiso calc R 1 . .
C C14A 0.4100(8) 0.0606(6) 0.1602(3) 0.075(2) Uani d . 1 . .
H H14A 0.3355 0.0397 0.1233 0.090 Uiso calc R 1 . .
C C15A 0.4188(6) -0.0043(5) 0.2093(3) 0.0675(17) Uani d . 1 . .
H H15A 0.3500 -0.0678 0.2058 0.081 Uiso calc R 1 . .
C C16A 0.5305(6) 0.0246(4) 0.2645(2) 0.0510(14) Uani d . 1 . .
H H16A 0.5368 -0.0188 0.2982 0.061 Uiso calc R 1 . .
C C21A 0.7250(7) 0.1381(5) 0.4059(2) 0.0500(15) Uani d . 1 . .
C C22A 0.6091(9) 0.2038(5) 0.4230(3) 0.084(2) Uani d . 1 . .
H H22A 0.5616 0.2570 0.3969 0.101 Uiso calc R 1 . .
C C23A 0.5633(9) 0.1911(6) 0.4784(3) 0.099(3) Uani d . 1 . .
H H23A 0.4829 0.2333 0.4886 0.119 Uiso calc R 1 . .
C C24A 0.6355(10) 0.1169(6) 0.5181(3) 0.079(2) Uani d . 1 . .
H H24A 0.6103 0.1140 0.5573 0.095 Uiso calc R 1 . .
C C25A 0.7412(10) 0.0494(6) 0.5007(3) 0.098(3) Uani d . 1 . .
H H25A 0.7837 -0.0071 0.5258 0.118 Uiso calc R 1 . .
C C26A 0.7906(7) 0.0610(5) 0.4456(3) 0.0712(19) Uani d . 1 . .
H H26A 0.8692 0.0156 0.4357 0.085 Uiso calc R 1 . .
C C31A 0.9248(6) 0.0512(5) 0.3245(2) 0.0450(14) Uani d . 1 . .
C C32A 1.0694(7) 0.0933(5) 0.3423(2) 0.0581(15) Uani d . 1 . .
H H32A 1.0927 0.1758 0.3610 0.070 Uiso calc R 1 . .
C C33A 1.1808(7) 0.0132(6) 0.3326(3) 0.0715(19) Uani d . 1 . .
H H33A 1.2782 0.0422 0.3444 0.086 Uiso calc R 1 . .
C C34A 1.1460(9) -0.1091(7) 0.3053(3) 0.077(2) Uani d . 1 . .
H H34A 1.2201 -0.1628 0.2986 0.093 Uiso calc R 1 . .
C C35A 1.0042(8) -0.1517(5) 0.2883(3) 0.0717(18) Uani d . 1 . .
H H35A 0.9819 -0.2347 0.2704 0.086 Uiso calc R 1 . .
C C36A 0.8916(7) -0.0721(6) 0.2973(2) 0.0625(16) Uani d . 1 . .
H H36A 0.7945 -0.1018 0.2851 0.075 Uiso calc R 1 . .
P P01B 0.54877(17) 0.66173(13) 0.33446(6) 0.0468(4) Uani d . 1 . .
O O11B 0.4976(4) 0.7895(3) 0.33984(14) 0.0555(10) Uani d . 1 . .
C C11B 0.6368(6) 0.6214(4) 0.2679(2) 0.0448(14) Uani d . 1 . .
C C12B 0.6020(7) 0.6880(5) 0.2171(2) 0.0565(16) Uani d . 1 . .
H H12B 0.5374 0.7520 0.2193 0.068 Uiso calc R 1 . .
C C13B 0.6636(8) 0.6584(6) 0.1637(2) 0.0713(19) Uani d . 1 . .
H H13B 0.6409 0.7031 0.1303 0.086 Uiso calc R 1 . .
C C14B 0.7585(7) 0.5628(6) 0.1600(3) 0.075(2) Uani d . 1 . .
H H14B 0.7982 0.5423 0.1237 0.090 Uiso calc R 1 . .
C C15B 0.7948(7) 0.4979(5) 0.2097(3) 0.0692(17) Uani d . 1 . .
H H15B 0.8593 0.4339 0.2070 0.083 Uiso calc R 1 . .
C C16B 0.7352(6) 0.5274(5) 0.2639(2) 0.0557(15) Uani d . 1 . .
H H16B 0.7614 0.4840 0.2977 0.067 Uiso calc R 1 . .
C C21B 0.6792(7) 0.6360(5) 0.4051(2) 0.0493(15) Uani d . 1 . .
C C22B 0.8111(9) 0.7025(5) 0.4223(3) 0.089(2) Uani d . 1 . .
H H22B 0.8329 0.7548 0.3959 0.107 Uiso calc R 1 . .
C C23B 0.9122(9) 0.6928(6) 0.4786(3) 0.101(3) Uani d . 1 . .
H H23B 0.9992 0.7407 0.4902 0.122 Uiso calc R 1 . .
C C24B 0.8857(10) 0.6148(7) 0.5165(3) 0.092(2) Uani d . 1 . .
H H24B 0.9554 0.6064 0.5533 0.110 Uiso calc R 1 . .
C C25B 0.7544(8) 0.5474(6) 0.5005(3) 0.087(2) Uani d . 1 . .
H H25B 0.7337 0.4955 0.5273 0.104 Uiso calc R 1 . .
C C26B 0.6532(7) 0.5570(5) 0.4444(3) 0.075(2) Uani d . 1 . .
H H26B 0.5662 0.5092 0.4332 0.090 Uiso calc R 1 . .
C C31B 0.3992(6) 0.5501(5) 0.3216(2) 0.0479(14) Uani d . 1 . .
C C32B 0.2709(7) 0.5885(5) 0.3405(2) 0.0576(16) Uani d . 1 . .
H H32B 0.2651 0.6700 0.3605 0.069 Uiso calc R 1 . .
C C33B 0.1523(7) 0.5071(6) 0.3299(3) 0.071(2) Uani d . 1 . .
H H33B 0.0670 0.5343 0.3425 0.085 Uiso calc R 1 . .
C C34B 0.1585(7) 0.3875(6) 0.3013(3) 0.0691(19) Uani d . 1 . .
H H34B 0.0773 0.3334 0.2932 0.083 Uiso calc R 1 . .
C C35B 0.2859(8) 0.3474(6) 0.2844(3) 0.0768(19) Uani d . 1 . .
H H35B 0.2927 0.2647 0.2666 0.092 Uiso calc R 1 . .
C C36B 0.4032(7) 0.4284(5) 0.2934(2) 0.0639(17) Uani d . 1 . .
H H36B 0.4875 0.4002 0.2802 0.077 Uiso calc R 1 . .

loop_
_atom_site_aniso_label
_atom_site_aniso_U_11
_atom_site_aniso_U_22
_atom_site_aniso_U_33
_atom_site_aniso_U_12
_atom_site_aniso_U_13
_atom_site_aniso_U_23
C1A 0.043(3) 0.051(2) 0.066(4) 0.003(2) 0.014(3) 0.012(2)
C2A 0.047(3) 0.050(3) 0.069(5) 0.002(2) 0.009(3) 0.017(2)
C3A 0.048(4) 0.076(3) 0.097(5) 0.008(3) 0.006(3) 0.038(3)
C4A 0.058(4) 0.112(4) 0.067(5) 0.001(3) 0.001(3) 0.032(3)
C5A 0.055(4) 0.099(4) 0.083(5) -0.014(3) -0.001(3) 0.015(3)
C6A 0.057(3) 0.059(3) 0.081(4) -0.004(2) 0.011(3) -0.007(3)
O1A 0.049(3) 0.055(2) 0.098(5) 0.011(2) 0.006(3) 0.024(3)
O2A 0.050(4) 0.055(2) 0.103(5) -0.002(2) 0.002(3) 0.010(2)
C1A' 0.043(3) 0.051(2) 0.066(4) 0.003(2) 0.014(3) 0.012(2)
C2A' 0.047(3) 0.050(3) 0.069(5) 0.002(2) 0.009(3) 0.017(2)
C3A' 0.048(4) 0.076(3) 0.097(5) 0.008(3) 0.006(3) 0.038(3)
C4A' 0.058(4) 0.112(4) 0.067(5) 0.001(3) 0.001(3) 0.032(3)
C5A' 0.055(4) 0.099(4) 0.083(5) -0.014(3) -0.001(3) 0.015(3)
C6A' 0.057(3) 0.059(3) 0.081(4) -0.004(2) 0.011(3) -0.007(3)
O1A' 0.049(3) 0.055(2) 0.098(5) 0.011(2) 0.006(3) 0.024(3)
O2A' 0.050(4) 0.055(2) 0.103(5) -0.002(2) 0.002(3) 0.010(2)
C1B 0.056(4) 0.050(2) 0.056(4) 0.001(2) 0.016(3) 0.004(2)
C2B 0.060(4) 0.050(2) 0.061(4) 0.005(2) 0.022(3) 0.010(2)
C3B 0.087(6) 0.079(3) 0.098(5) 0.028(3) 0.045(4) 0.047(3)
C4B 0.118(8) 0.103(4) 0.101(6) 0.027(4) 0.072(6) 0.042(4)
C5B 0.097(6) 0.096(4) 0.072(5) 0.020(3) 0.044(4) 0.002(3)
C6B 0.075(4) 0.055(3) 0.085(4) 0.007(3) 0.035(3) 0.002(3)
O1B 0.081(4) 0.055(3) 0.080(3) 0.002(2) 0.036(3) 0.017(2)
O2B 0.089(5) 0.048(2) 0.114(3) 0.016(2) 0.057(4) 0.012(2)
C1B' 0.056(4) 0.050(2) 0.056(4) 0.001(2) 0.016(3) 0.004(2)
C2B' 0.060(4) 0.050(2) 0.061(4) 0.005(2) 0.022(3) 0.010(2)
C3B' 0.087(6) 0.079(3) 0.098(5) 0.028(3) 0.045(4) 0.047(3)
C4B' 0.118(8) 0.103(4) 0.101(6) 0.027(4) 0.072(6) 0.042(4)
C5B' 0.097(6) 0.096(4) 0.072(5) 0.020(3) 0.044(4) 0.002(3)
C6B' 0.075(4) 0.055(3) 0.085(4) 0.007(3) 0.035(3) 0.002(3)
O1B' 0.081(4) 0.055(3) 0.080(3) 0.002(2) 0.036(3) 0.017(2)
O2B' 0.089(5) 0.048(2) 0.114(3) 0.016(2) 0.057(4) 0.012(2)
P01A 0.0427(9) 0.0457(10) 0.0493(8) 0.0005(9) 0.0103(9) 0.0097(7)
O11A 0.066(3) 0.047(2) 0.071(2) -0.011(2) 0.011(2) 0.0138(18)
C11A 0.043(4) 0.049(4) 0.040(3) 0.007(3) 0.015(3) 0.009(3)
C12A 0.036(3) 0.063(4) 0.060(3) 0.012(3) 0.016(3) 0.009(3)
C13A 0.075(5) 0.086(5) 0.060(4) 0.020(4) 0.018(4) 0.029(3)
C14A 0.061(5) 0.101(6) 0.050(4) 0.018(4) -0.002(4) 0.000(4)
C15A 0.041(4) 0.070(4) 0.083(4) -0.009(3) 0.008(4) -0.001(4)
C16A 0.038(4) 0.050(4) 0.064(4) 0.007(3) 0.005(3) 0.017(3)
C21A 0.052(4) 0.051(4) 0.042(3) -0.003(3) 0.006(3) 0.003(3)
C22A 0.117(6) 0.073(5) 0.083(5) 0.031(5) 0.060(5) 0.021(4)
C23A 0.111(7) 0.102(6) 0.094(5) 0.022(5) 0.064(5) -0.007(5)
C24A 0.101(6) 0.085(6) 0.051(4) -0.006(5) 0.026(4) 0.001(3)
C25A 0.136(8) 0.095(6) 0.075(5) 0.011(5) 0.037(5) 0.032(4)
C26A 0.073(5) 0.090(5) 0.062(4) 0.007(4) 0.031(4) 0.022(3)
C31A 0.044(4) 0.053(4) 0.040(3) 0.006(3) 0.013(3) 0.009(3)
C32A 0.043(4) 0.072(4) 0.065(4) 0.006(4) 0.016(3) 0.020(3)
C33A 0.051(4) 0.092(6) 0.078(4) 0.004(4) 0.021(4) 0.027(4)
C34A 0.082(6) 0.090(6) 0.072(4) 0.046(5) 0.027(4) 0.035(4)
C35A 0.066(5) 0.061(4) 0.089(4) 0.025(4) 0.020(4) 0.014(3)
C36A 0.053(4) 0.067(5) 0.069(4) 0.008(4) 0.018(3) 0.009(3)
P01B 0.0483(10) 0.0445(10) 0.0485(9) 0.0023(9) 0.0125(9) 0.0089(7)
O11B 0.057(3) 0.041(2) 0.073(2) 0.006(2) 0.022(2) 0.0116(17)
C11B 0.037(4) 0.044(4) 0.051(3) -0.006(3) 0.010(3) 0.006(3)
C12B 0.065(4) 0.060(4) 0.044(3) -0.001(3) 0.003(3) 0.020(3)
C13B 0.062(5) 0.111(6) 0.040(3) -0.018(4) 0.007(3) 0.015(3)
C14B 0.050(4) 0.116(6) 0.062(4) -0.012(4) 0.027(4) 0.002(4)
C15B 0.066(4) 0.078(5) 0.067(4) 0.000(4) 0.032(4) 0.000(4)
C16B 0.048(4) 0.062(4) 0.054(3) 0.003(4) 0.009(3) 0.007(3)
C21B 0.051(4) 0.045(4) 0.048(3) 0.003(3) 0.008(3) 0.002(3)
C22B 0.095(6) 0.095(6) 0.070(4) -0.035(5) -0.001(5) 0.022(4)
C23B 0.093(6) 0.102(6) 0.086(5) -0.027(5) -0.028(5) 0.016(5)
C24B 0.093(6) 0.101(6) 0.061(4) 0.027(5) -0.018(5) 0.005(4)
C25B 0.069(5) 0.128(7) 0.068(4) 0.007(5) 0.004(4) 0.044(4)
C26B 0.070(5) 0.091(5) 0.066(4) -0.006(4) 0.004(4) 0.035(4)
C31B 0.047(4) 0.052(4) 0.050(3) 0.006(3) 0.013(3) 0.019(3)
C32B 0.059(4) 0.059(4) 0.059(4) 0.009(4) 0.017(4) 0.017(3)
C33B 0.043(4) 0.106(6) 0.078(4) 0.002(4) 0.023(4) 0.041(4)
C34B 0.043(4) 0.084(6) 0.082(4) -0.012(4) 0.002(4) 0.034(4)
C35B 0.077(6) 0.064(5) 0.087(4) -0.004(4) 0.016(4) 0.011(3)
C36B 0.058(4) 0.049(4) 0.088(4) -0.008(3) 0.030(4) 0.004(3)

loop_
_atom_type_symbol
_atom_type_description
_atom_type_scat_dispersion_real
_atom_type_scat_dispersion_imag
_atom_type_scat_source
C C 0.0033 0.0016 'International Tables Vol C Tables 4.2.6.8 and 6.1.1.4'
H H 0.0000 0.0000 'International Tables Vol C Tables 4.2.6.8 and 6.1.1.4'
O O 0.0106 0.0060 'International Tables Vol C Tables 4.2.6.8 and 6.1.1.4'
P P 0.1023 0.0942 'International Tables Vol C Tables 4.2.6.8 and 6.1.1.4'

loop_
_geom_angle_atom_site_label_1
_geom_angle_atom_site_label_2
_geom_angle_atom_site_label_3
_geom_angle
O1A C1A C2A 108.3(6)
O1A C1A C6A 111.2(7)
C2A C1A C6A 111.2(6)
O1A C1A H1A 108.7
C2A C1A H1A 108.7
C6A C1A H1A 108.7
O2A C2A C1A 110.4(7)
O2A C2A C3A 108.8(7)
C1A C2A C3A 110.5(6)
O2A C2A H2A 109.0
C1A C2A H2A 109.0
C3A C2A H2A 109.0
C4A C3A C2A 111.2(7)
C4A C3A H3A1 109.4
C2A C3A H3A1 109.4
C4A C3A H3A2 109.4
C2A C3A H3A2 109.4
H3A1 C3A H3A2 108.0
C3A C4A C5A 111.1(7)
C3A C4A H4A1 109.4
C5A C4A H4A1 109.4
C3A C4A H4A2 109.4
C5A C4A H4A2 109.4
H4A1 C4A H4A2 108.0
C6A C5A C4A 110.8(6)
C6A C5A H5A1 109.5
C4A C5A H5A1 109.5
C6A C5A H5A2 109.5
C4A C5A H5A2 109.5
H5A1 C5A H5A2 108.1
C5A C6A C1A 111.1(7)
C5A C6A H6A1 109.4
C1A C6A H6A1 109.4
C5A C6A H6A2 109.4
C1A C6A H6A2 109.4
H6A1 C6A H6A2 108.0
O1A' C1A' C2A' 108.4(9)
O1A' C1A' C6A' 110.0(9)
C2A' C1A' C6A' 111.1(10)
O1A' C1A' H1A' 109.1
C2A' C1A' H1A' 109.1
C6A' C1A' H1A' 109.1
O2A' C2A' C1A' 110.0(10)
O2A' C2A' C3A' 108.8(10)
C1A' C2A' C3A' 111.1(9)
O2A' C2A' H2A' 109.0
C1A' C2A' H2A' 109.0
C3A' C2A' H2A' 109.0
C4A' C3A' C2A' 111.1(10)
C4A' C3A' H3A3 109.4
C2A' C3A' H3A3 109.4
C4A' C3A' H3A4 109.4
C2A' C3A' H3A4 109.4
H3A3 C3A' H3A4 108.0
C3A' C4A' C5A' 110.3(10)
C3A' C4A' H4A3 109.6
C5A' C4A' H4A3 109.6
C3A' C4A' H4A4 109.6
C5A' C4A' H4A4 109.6
H4A3 C4A' H4A4 108.1
C6A' C5A' C4A' 110.7(9)
C6A' C5A' H5A3 109.5
C4A' C5A' H5A3 109.5
C6A' C5A' H5A4 109.5
C4A' C5A' H5A4 109.5
H5A3 C5A' H5A4 108.1
C5A' C6A' C1A' 110.7(10)
C5A' C6A' H6A3 109.5
C1A' C6A' H6A3 109.5
C5A' C6A' H6A4 109.5
C1A' C6A' H6A4 109.5
H6A3 C6A' H6A4 108.1
C1A' O1A' H1A2 109.5
C2A' O2A' H2A2 109.5
O1B C1B C6B 109.7(6)
O1B C1B C2B 110.5(6)
C6B C1B C2B 112.6(6)
O1B C1B H1B 108.0
C6B C1B H1B 108.0
C2B C1B H1B 108.0
O2B C2B C1B 109.2(7)
O2B C2B C3B 112.7(8)
C1B C2B C3B 110.7(6)
O2B C2B H2B 108.0
C1B C2B H2B 108.0
C3B C2B H2B 108.0
C2B C3B C4B 110.6(7)
C2B C3B H3B1 109.5
C4B C3B H3B1 109.5
C2B C3B H3B2 109.5
C4B C3B H3B2 109.5
H3B1 C3B H3B2 108.1
C5B C4B C3B 109.9(7)
C5B C4B H4B1 109.7
C3B C4B H4B1 109.7
C5B C4B H4B2 109.7
C3B C4B H4B2 109.7
H4B1 C4B H4B2 108.2
C6B C5B C4B 111.5(6)
C6B C5B H5B1 109.3
C4B C5B H5B1 109.3
C6B C5B H5B2 109.3
C4B C5B H5B2 109.3
H5B1 C5B H5B2 108.0
C1B C6B C5B 113.3(6)
C1B C6B H6B1 108.9
C5B C6B H6B1 108.9
C1B C6B H6B2 108.9
C5B C6B H6B2 108.9
H6B1 C6B H6B2 107.7
O1B' C1B' C6B' 108.9(10)
O1B' C1B' C2B' 109.4(10)
C6B' C1B' C2B' 113.3(10)
O1B' C1B' H1B' 108.4
C6B' C1B' H1B' 108.4
C2B' C1B' H1B' 108.4
O2B' C2B' C1B' 109.1(12)
O2B' C2B' C3B' 112.7(13)
C1B' C2B' C3B' 111.2(9)
O2B' C2B' H2B' 107.9
C1B' C2B' H2B' 107.9
C3B' C2B' H2B' 107.9
C2B' C3B' C4B' 110.6(11)
C2B' C3B' H3B3 109.5
C4B' C3B' H3B3 109.5
C2B' C3B' H3B4 109.5
C4B' C3B' H3B4 109.5
H3B3 C3B' H3B4 108.1
C5B' C4B' C3B' 110.6(11)
C5B' C4B' H4B3 109.5
C3B' C4B' H4B3 109.5
C5B' C4B' H4B4 109.5
C3B' C4B' H4B4 109.5
H4B3 C4B' H4B4 108.1
C6B' C5B' C4B' 111.1(9)
C6B' C5B' H5B3 109.4
C4B' C5B' H5B3 109.4
C6B' C5B' H5B4 109.4
C4B' C5B' H5B4 109.4
H5B3 C5B' H5B4 108.0
C1B' C6B' C5B' 113.3(11)
C1B' C6B' H6B3 108.9
C5B' C6B' H6B3 108.9
C1B' C6B' H6B4 108.9
C5B' C6B' H6B4 108.9
H6B3 C6B' H6B4 107.7
C1B' O1B' H1B2 109.5
C2B' O2B' H2B2 109.5
O11A P01A C21A 113.7(2)
O11A P01A C31A 111.6(3)
C21A P01A C31A 106.7(2)
O11A P01A C11A 112.1(2)
C21A P01A C11A 105.8(2)
C31A P01A C11A 106.5(2)
C12A C11A C16A 119.6(5)
C12A C11A P01A 116.7(4)
C16A C11A P01A 123.7(4)
C11A C12A C13A 120.6(5)
C11A C12A H12A 119.7
C13A C12A H12A 119.7
C14A C13A C12A 119.3(6)
C14A C13A H13A 120.4
C12A C13A H13A 120.4
C13A C14A C15A 121.5(6)
C13A C14A H14A 119.3
C15A C14A H14A 119.3
C14A C15A C16A 120.0(5)
C14A C15A H15A 120.0
C16A C15A H15A 120.0
C11A C16A C15A 119.0(5)
C11A C16A H16A 120.5
C15A C16A H16A 120.5
C26A C21A C22A 117.4(5)
C26A C21A P01A 123.2(5)
C22A C21A P01A 119.3(5)
C21A C22A C23A 120.6(6)
C21A C22A H22A 119.7
C23A C22A H22A 119.7
C24A C23A C22A 120.2(7)
C24A C23A H23A 119.9
C22A C23A H23A 119.9
C25A C24A C23A 119.6(7)
C25A C24A H24A 120.2
C23A C24A H24A 120.2
C24A C25A C26A 121.3(7)
C24A C25A H25A 119.3
C26A C25A H25A 119.3
C21A C26A C25A 120.6(6)
C21A C26A H26A 119.7
C25A C26A H26A 119.7
C32A C31A C36A 119.2(5)
C32A C31A P01A 117.5(5)
C36A C31A P01A 123.2(5)
C31A C32A C33A 120.5(6)
C31A C32A H32A 119.8
C33A C32A H32A 119.8
C34A C33A C32A 119.6(6)
C34A C33A H33A 120.2
C32A C33A H33A 120.2
C35A C34A C33A 120.3(7)
C35A C34A H34A 119.8
C33A C34A H34A 119.8
C34A C35A C36A 120.6(6)
C34A C35A H35A 119.7
C36A C35A H35A 119.7
C31A C36A C35A 119.8(6)
C31A C36A H36A 120.1
C35A C36A H36A 120.1
O11B P01B C11B 111.8(2)
O11B P01B C21B 113.4(2)
C11B P01B C21B 106.2(3)
O11B P01B C31B 111.7(2)
C11B P01B C31B 106.7(2)
C21B P01B C31B 106.6(2)
C16B C11B C12B 118.9(5)
C16B C11B P01B 123.3(4)
C12B C11B P01B 117.7(4)
C13B C12B C11B 120.1(6)
C13B C12B H12B 119.9
C11B C12B H12B 119.9
C14B C13B C12B 120.1(6)
C14B C13B H13B 119.9
C12B C13B H13B 119.9
C15B C14B C13B 120.3(6)
C15B C14B H14B 119.8
C13B C14B H14B 119.8
C14B C15B C16B 120.2(6)
C14B C15B H15B 119.9
C16B C15B H15B 119.9
C11B C16B C15B 120.2(5)
C11B C16B H16B 119.9
C15B C16B H16B 119.9
C26B C21B C22B 117.6(6)
C26B C21B P01B 123.9(5)
C22B C21B P01B 118.4(5)
C21B C22B C23B 121.1(6)
C21B C22B H22B 119.4
C23B C22B H22B 119.4
C24B C23B C22B 120.6(7)
C24B C23B H23B 119.7
C22B C23B H23B 119.7
C23B C24B C25B 119.5(7)
C23B C24B H24B 120.3
C25B C24B H24B 120.3
C24B C25B C26B 120.0(6)
C24B C25B H25B 120.0
C26B C25B H25B 120.0
C21B C26B C25B 121.1(6)
C21B C26B H26B 119.4
C25B C26B H26B 119.4
C36B C31B C32B 117.4(6)
C36B C31B P01B 123.9(5)
C32B C31B P01B 118.7(5)
C33B C32B C31B 120.6(5)
C33B C32B H32B 119.7
C31B C32B H32B 119.7
C34B C33B C32B 120.7(6)
C34B C33B H33B 119.6
C32B C33B H33B 119.6
C33B C34B C35B 119.2(6)
C33B C34B H34B 120.4
C35B C34B H34B 120.4
C36B C35B C34B 120.4(6)
C36B C35B H35B 119.8
C34B C35B H35B 119.8
C35B C36B C31B 121.5(6)
C35B C36B H36B 119.2
C31B C36B H36B 119.2

loop_
_geom_bond_atom_site_label_1
_geom_bond_atom_site_label_2
_geom_bond_distance
C1A O1A 1.419(7)
C1A C2A 1.499(6)
C1A C6A 1.518(9)
C1A H1A 0.9800
C2A O2A 1.438(9)
C2A C3A 1.520(7)
C2A H2A 0.9800
C3A C4A 1.501(9)
C3A H3A1 0.9700
C3A H3A2 0.9700
C4A C5A 1.520(7)
C4A H4A1 0.9700
C4A H4A2 0.9700
C5A C6A 1.503(7)
C5A H5A1 0.9700
C5A H5A2 0.9700
C6A H6A1 0.9700
C6A H6A2 0.9700
O1A H1A1 0.8200
O2A H2A1 0.8200
C1A' O1A' 1.421(9)
C1A' C2A' 1.500(8)
C1A' C6A' 1.521(10)
C1A' H1A' 0.9800
C2A' O2A' 1.438(10)
C2A' C3A' 1.520(8)
C2A' H2A' 0.9800
C3A' C4A' 1.502(11)
C3A' H3A3 0.9700
C3A' H3A4 0.9700
C4A' C5A' 1.521(8)
C4A' H4A3 0.9700
C4A' H4A4 0.9700
C5A' C6A' 1.502(8)
C5A' H5A3 0.9700
C5A' H5A4 0.9700
C6A' H6A3 0.9700
C6A' H6A4 0.9700
O1A' H1A2 0.8200
O2A' H2A2 0.8200
C1B O1B 1.459(7)
C1B C6B 1.480(8)
C1B C2B 1.492(6)
C1B H1B 0.9800
C2B O2B 1.424(10)
C2B C3B 1.505(7)
C2B H2B 0.9800
C3B C4B 1.546(9)
C3B H3B1 0.9700
C3B H3B2 0.9700
C4B C5B 1.511(7)
C4B H4B1 0.9700
C4B H4B2 0.9700
C5B C6B 1.499(6)
C5B H5B1 0.9700
C5B H5B2 0.9700
C6B H6B1 0.9700
C6B H6B2 0.9700
O1B H1B1 0.8200
O2B H2B1 0.8200
C1B' O1B' 1.462(9)
C1B' C6B' 1.481(10)
C1B' C2B' 1.495(7)
C1B' H1B' 0.9800
C2B' O2B' 1.424(12)
C2B' C3B' 1.506(8)
C2B' H2B' 0.9800
C3B' C4B' 1.545(11)
C3B' H3B3 0.9700
C3B' H3B4 0.9700
C4B' C5B' 1.507(8)
C4B' H4B3 0.9700
C4B' H4B4 0.9700
C5B' C6B' 1.495(8)
C5B' H5B3 0.9700
C5B' H5B4 0.9700
C6B' H6B3 0.9700
C6B' H6B4 0.9700
O1B' H1B2 0.8200
O2B' H2B2 0.8200
P01A O11A 1.486(3)
P01A C21A 1.791(5)
P01A C31A 1.804(6)
P01A C11A 1.810(5)
C11A C12A 1.377(5)
C11A C16A 1.385(7)
C12A C13A 1.385(7)
C12A H12A 0.9300
C13A C14A 1.348(8)
C13A H13A 0.9300
C14A C15A 1.367(7)
C14A H14A 0.9300
C15A C16A 1.390(6)
C15A H15A 0.9300
C16A H16A 0.9300
C21A C26A 1.364(6)
C21A C22A 1.382(8)
C22A C23A 1.383(7)
C22A H22A 0.9300
C23A C24A 1.362(8)
C23A H23A 0.9300
C24A C25A 1.315(10)
C24A H24A 0.9300
C25A C26A 1.391(7)
C25A H25A 0.9300
C26A H26A 0.9300
C31A C32A 1.378(8)
C31A C36A 1.384(7)
C32A C33A 1.391(8)
C32A H32A 0.9300
C33A C34A 1.377(8)
C33A H33A 0.9300
C34A C35A 1.354(9)
C34A H34A 0.9300
C35A C36A 1.394(8)
C35A H35A 0.9300
C36A H36A 0.9300
P01B O11B 1.479(3)
P01B C11B 1.795(5)
P01B C21B 1.798(5)
P01B C31B 1.801(6)
C11B C16B 1.389(7)
C11B C12B 1.404(5)
C12B C13B 1.384(7)
C12B H12B 0.9300
C13B C14B 1.380(8)
C13B H13B 0.9300
C14B C15B 1.374(7)
C14B H14B 0.9300
C15B C16B 1.389(6)
C15B H15B 0.9300
C16B H16B 0.9300
C21B C26B 1.373(6)
C21B C22B 1.377(9)
C22B C23B 1.388(8)
C22B H22B 0.9300
C23B C24B 1.341(8)
C23B H23B 0.9300
C24B C25B 1.377(10)
C24B H24B 0.9300
C25B C26B 1.385(7)
C25B H25B 0.9300
C26B H26B 0.9300
C31B C36B 1.372(7)
C31B C32B 1.392(8)
C32B C33B 1.378(8)
C32B H32B 0.9300
C33B C34B 1.357(7)
C33B H33B 0.9300
C34B C35B 1.370(9)
C34B H34B 0.9300
C35B C36B 1.370(8)
C35B H35B 0.9300
C36B H36B 0.9300

loop_
_geom_hbond_atom_site_label_D
_geom_hbond_atom_site_label_H
_geom_hbond_atom_site_label_A
_geom_hbond_site_symmetry_A
_geom_hbond_distance_DH
_geom_hbond_distance_HA
_geom_hbond_distance_DA
_geom_hbond_angle_DHA
O1A H1A1 O1B 2_665 0.82 1.97 2.790(9) 176.0
O2A H2A1 O1A 2_655 0.82 1.95 2.755(10) 168.5
O1B H1B1 O2B 2_665 0.82 2.03 2.795(14) 155.4
O2B H2B1 O2A 2_655 0.82 1.96 2.762(11) 167.5
O1A' H1A2 O2A' 2_655 0.82 1.93 2.75(3) 172.1
O2A' H2A2 O2B' 2_655 0.82 2.16 2.75(4) 129.2
O1B' H1B2 O1A' 2_665 0.82 2.08 2.78(3) 142.9
O2B' H2B2 O1B' 2_665 0.82 2.03 2.59(6) 124.9

loop_
_geom_torsion_atom_site_label_1
_geom_torsion_atom_site_label_2
_geom_torsion_atom_site_label_3
_geom_torsion_atom_site_label_4
_geom_torsion
O1A C1A C2A O2A 61.1(12)
C6A C1A C2A O2A -176.5(7)
O1A C1A C2A C3A -178.5(7)
C6A C1A C2A C3A -56.1(13)
O2A C2A C3A C4A 177.7(8)
C1A C2A C3A C4A 56.4(14)
C2A C3A C4A C5A -56.1(15)
C3A C4A C5A C6A 55.9(15)
C4A C5A C6A C1A -55.7(15)
O1A C1A C6A C5A 177.2(7)
C2A C1A C6A C5A 56.5(15)
O1A' C1A' C2A' O2A' -63.3(18)
C6A' C1A' C2A' O2A' 175.7(19)
O1A' C1A' C2A' C3A' 176.1(15)
C6A' C1A' C2A' C3A' 55(2)
O2A' C2A' C3A' C4A' -177(2)
C1A' C2A' C3A' C4A' -56(2)
C2A' C3A' C4A' C5A' 57(2)
C3A' C4A' C5A' C6A' -58(2)
C4A' C5A' C6A' C1A' 57(2)
O1A' C1A' C6A' C5A' -176.2(17)
C2A' C1A' C6A' C5A' -56(2)
O1B C1B C2B O2B 57.3(15)
C6B C1B C2B O2B -179.6(9)
O1B C1B C2B C3B -178.1(5)
C6B C1B C2B C3B -55.0(14)
O2B C2B C3B C4B 179.6(8)
C1B C2B C3B C4B 56.9(14)
C2B C3B C4B C5B -56.7(15)
C3B C4B C5B C6B 53.9(16)
O1B C1B C6B C5B 176.6(7)
C2B C1B C6B C5B 53.1(16)
C4B C5B C6B C1B -52.8(16)
O1B' C1B' C2B' O2B' -60(3)
C6B' C1B' C2B' O2B' 178(3)
O1B' C1B' C2B' C3B' 174.9(18)
C6B' C1B' C2B' C3B' 53(2)
O2B' C2B' C3B' C4B' -178(3)
C1B' C2B' C3B' C4B' -55(2)
C2B' C3B' C4B' C5B' 56(3)
C3B' C4B' C5B' C6B' -55(2)
O1B' C1B' C6B' C5B' -174(2)
C2B' C1B' C6B' C5B' -52(3)
C4B' C5B' C6B' C1B' 53(3)
O11A P01A C11A C12A 22.4(5)
C21A P01A C11A C12A 146.9(4)
C31A P01A C11A C12A -99.9(4)
O11A P01A C11A C16A -158.3(4)
C21A P01A C11A C16A -33.9(5)
C31A P01A C11A C16A 79.4(5)
C16A C11A C12A C13A -1.4(8)
P01A C11A C12A C13A 177.9(4)
C11A C12A C13A C14A 0.1(8)
C12A C13A C14A C15A 1.1(10)
C13A C14A C15A C16A -0.9(10)
C12A C11A C16A C15A 1.6(8)
P01A C11A C16A C15A -177.7(4)
C14A C15A C16A C11A -0.5(8)
O11A P01A C21A C26A -114.9(5)
C31A P01A C21A C26A 8.6(6)
C11A P01A C21A C26A 121.7(5)
O11A P01A C21A C22A 62.2(5)
C31A P01A C21A C22A -174.3(5)
C11A P01A C21A C22A -61.2(5)
C26A C21A C22A C23A 0.2(9)
P01A C21A C22A C23A -177.0(5)
C21A C22A C23A C24A 2.4(11)
C22A C23A C24A C25A -5.7(11)
C23A C24A C25A C26A 6.3(11)
C22A C21A C26A C25A 0.3(9)
P01A C21A C26A C25A 177.4(5)
C24A C25A C26A C21A -3.7(10)
O11A P01A C31A C32A 21.0(5)
C21A P01A C31A C32A -103.8(4)
C11A P01A C31A C32A 143.6(4)
O11A P01A C31A C36A -157.2(4)
C21A P01A C31A C36A 78.1(5)
C11A P01A C31A C36A -34.5(5)
C36A C31A C32A C33A 0.6(8)
P01A C31A C32A C33A -177.6(4)
C31A C32A C33A C34A -0.5(8)
C32A C33A C34A C35A -0.3(9)
C33A C34A C35A C36A 0.8(9)
C32A C31A C36A C35A -0.1(8)
P01A C31A C36A C35A 178.1(4)
C34A C35A C36A C31A -0.6(9)
O11B P01B C11B C16B 158.0(4)
C21B P01B C11B C16B 33.8(5)
C31B P01B C11B C16B -79.6(5)
O11B P01B C11B C12B -22.9(5)
C21B P01B C11B C12B -147.1(4)
C31B P01B C11B C12B 99.5(4)
C16B C11B C12B C13B 0.9(8)
P01B C11B C12B C13B -178.2(4)
C11B C12B C13B C14B 0.5(8)
C12B C13B C14B C15B -1.2(9)
C13B C14B C15B C16B 0.4(9)
C12B C11B C16B C15B -1.7(8)
P01B C11B C16B C15B 177.4(4)
C14B C15B C16B C11B 1.0(9)
O11B P01B C21B C26B 115.2(5)
C11B P01B C21B C26B -121.6(5)
C31B P01B C21B C26B -8.2(6)
O11B P01B C21B C22B -62.3(5)
C11B P01B C21B C22B 60.8(5)
C31B P01B C21B C22B 174.3(5)
C26B C21B C22B C23B -2.0(9)
P01B C21B C22B C23B 175.7(5)
C21B C22B C23B C24B 2.3(11)
C22B C23B C24B C25B -2.5(11)
C23B C24B C25B C26B 2.4(11)
C22B C21B C26B C25B 1.9(9)
P01B C21B C26B C25B -175.7(5)
C24B C25B C26B C21B -2.1(10)
O11B P01B C31B C36B 156.7(4)
C11B P01B C31B C36B 34.2(5)
C21B P01B C31B C36B -79.0(5)
O11B P01B C31B C32B -22.7(5)
C11B P01B C31B C32B -145.2(4)
C21B P01B C31B C32B 101.6(4)
C36B C31B C32B C33B -1.3(8)
P01B C31B C32B C33B 178.1(4)
C31B C32B C33B C34B 0.6(9)
C32B C33B C34B C35B 1.6(9)
C33B C34B C35B C36B -3.1(9)
C34B C35B C36B C31B 2.4(9)
C32B C31B C36B C35B -0.2(8)
P01B C31B C36B C35B -179.6(4)
